data_4339046
loop_
_publ_author_name
'Zhao, Xiao-Qing'
'Zhao, Bin'
'Ma, Yue'
'Shi, Wei'
'Cheng, Peng'
'Jiang, Zong-Hui'
'Liao, Dai-Zheng'
'Yan, Shi-Ping'

_publ_section_title
;
 Lanthanide(III)-cobalt(II) heterometallic coordination polymers with
 radical adsorption properties.
;
_journal_issue 15
_journal_name_full 'Inorganic chemistry'
_journal_page_first 5832
_journal_page_last 5834
_journal_paper_doi 10.1021/ic7007446
_journal_volume 46
_journal_year 2007
_chemical_formula_moiety 'C42 H44 Co3 N6 Nd2 O37'
_chemical_formula_sum 'C42 H44 Co3 N6 Nd2 O37'
_chemical_formula_weight 1690.10
_chemical_name_systematic
; 
 ? 
;
_space_group_IT_number 192
_symmetry_cell_setting hexagonal
_symmetry_space_group_name_Hall '-P 6 2c'
_symmetry_space_group_name_H-M 'P 6/m c c'
_atom_sites_solution_hydrogens geom
_atom_sites_solution_primary direct
_atom_sites_solution_secondary difmap
_audit_creation_method SHELXL-97
_cell_angle_alpha 90.00
_cell_angle_beta 90.00
_cell_angle_gamma 120.00
_cell_formula_units_Z 2
_cell_length_a 15.4318(8)
_cell_length_b 15.4318(8)
_cell_length_c 15.2764(17)
_cell_measurement_reflns_used 5989
_cell_measurement_temperature 294(2)
_cell_measurement_theta_max 26.29
_cell_measurement_theta_min 2.64
_cell_volume 3150.5(4)
_computing_cell_refinement 'Bruker SMART'
_computing_data_collection 'Bruker SMART'
_computing_data_reduction 'Bruker SAINT'
_computing_molecular_graphics 'Bruker SHELXTL'
_computing_publication_material 'Bruker SHELXTL'
_computing_structure_refinement 'SHELXL-97 (Sheldrick, 1997)'
_computing_structure_solution 'SHELXS-97 (Sheldrick, 1990)'
_diffrn_ambient_temperature 294(2)
_diffrn_measured_fraction_theta_full 0.998
_diffrn_measured_fraction_theta_max 0.998
_diffrn_measurement_device_type 'CCD area detector'
_diffrn_measurement_method 'phi and omega scans'
_diffrn_radiation_monochromator graphite
_diffrn_radiation_source 'fine-focus sealed tube'
_diffrn_radiation_type MoK\a
_diffrn_radiation_wavelength 0.71073
_diffrn_reflns_av_R_equivalents 0.0462
_diffrn_reflns_av_sigmaI/netI 0.0183
_diffrn_reflns_limit_h_max 19
_diffrn_reflns_limit_h_min -17
_diffrn_reflns_limit_k_max 19
_diffrn_reflns_limit_k_min -17
_diffrn_reflns_limit_l_max 19
_diffrn_reflns_limit_l_min -18
_diffrn_reflns_number 16224
_diffrn_reflns_theta_full 26.37
_diffrn_reflns_theta_max 26.37
_diffrn_reflns_theta_min 1.52
_exptl_absorpt_coefficient_mu 2.492
_exptl_absorpt_correction_T_max 1.000000
_exptl_absorpt_correction_T_min 0.658414
_exptl_absorpt_correction_type multi-scan
_exptl_absorpt_process_details SADABS
_exptl_crystal_colour red
_exptl_crystal_density_diffrn 1.782
_exptl_crystal_density_meas ?
_exptl_crystal_density_method 'not measured'
_exptl_crystal_description Prism
_exptl_crystal_F_000 1670
_exptl_crystal_size_max 0.26
_exptl_crystal_size_mid 0.22
_exptl_crystal_size_min 0.18
_refine_diff_density_max 1.061
_refine_diff_density_min -0.499
_refine_diff_density_rms 0.137
_refine_ls_extinction_method none
_refine_ls_goodness_of_fit_ref 1.034
_refine_ls_hydrogen_treatment constr
_refine_ls_matrix_type full
_refine_ls_number_parameters 97
_refine_ls_number_reflns 1130
_refine_ls_number_restraints 60
_refine_ls_restrained_S_all 1.007
_refine_ls_R_factor_all 0.0391
_refine_ls_R_factor_gt 0.0291
_refine_ls_shift/su_max 0.002
_refine_ls_shift/su_mean 0.000
_refine_ls_structure_factor_coef Fsqd
_refine_ls_weighting_details 'calc w=1/[\s^2^(Fo^2^)+(0.0885P)^2^+8.7687P] where P=(Fo^2^+2Fc^2^)/3'
_refine_ls_weighting_scheme calc
_refine_ls_wR_factor_gt 0.1205
_refine_ls_wR_factor_ref 0.1310
_reflns_number_gt 882
_reflns_number_total 1130
_reflns_threshold_expression >2sigma(I)
_cod_data_source_file ic7007446_si1.cif
_cod_data_source_block 060127a
_cod_depositor_comments
;
The following automatic conversions were performed:

'_symmetry_cell_setting' value 'Hexagonal' changed to 'hexagonal'
according to
/usr/data/users/saulius/automatic-downloads/retrospective/ACS/lib/dictionaries/cif_core.dic
dictionary named 'cif_core.dic' version 2.4.2 from
2011-04-26.

'_exptl_absorpt_correction_type' value 'MULTI-SCAN'
changed to 'multi-scan' according to
/usr/data/users/saulius/automatic-downloads/retrospective/ACS/lib/dictionaries/cif_core.dic
dictionary named 'cif_core.dic' version 2.4.2 from
2011-04-26.

'_refine_ls_hydrogen_treatment' value 'CONSTR' changed
to 'constr' according to
/usr/data/users/saulius/automatic-downloads/retrospective/ACS/lib/dictionaries/cif_core.dic
dictionary named 'cif_core.dic' version 2.4.2 from 2011-04-26.

Automatic conversion script
Id: cif_fix_values 2281 2013-09-26 08:29:07Z andrius 

The following automatic conversions were performed:

'_exptl_crystal_density_meas' value 'NONE' was changed to '?' - the
value is perceived as not measured.

Automatic conversion script
Id: cif_fix_values 3008 2015-01-20 13:52:24Z robertas 
;
_cod_original_sg_symbol_H-M P6/mcc
_cod_database_code 4339046

loop_
_symmetry_equiv_pos_as_xyz
'x, y, z'
'-y, x-y, z'
'-x+y, -x, z'
'-x, -y, z'
'y, -x+y, z'
'x-y, x, z'
'y, x, -z+1/2'
'x-y, -y, -z+1/2'
'-x, -x+y, -z+1/2'
'-y, -x, -z+1/2'
'-x+y, y, -z+1/2'
'x, x-y, -z+1/2'
'-x, -y, -z'
'y, -x+y, -z'
'x-y, x, -z'
'x, y, -z'
'-y, x-y, -z'
'-x+y, -x, -z'
'-y, -x, z-1/2'
'-x+y, y, z-1/2'
'x, x-y, z-1/2'
'y, x, z-1/2'
'x-y, -y, z-1/2'
'-x, -x+y, z-1/2'

loop_
_atom_site_label
_atom_site_type_symbol
_atom_site_fract_x
_atom_site_fract_y
_atom_site_fract_z
_atom_site_U_iso_or_equiv
_atom_site_adp_type
_atom_site_occupancy
_atom_site_symmetry_multiplicity
_atom_site_calc_flag
_atom_site_refinement_flags
_atom_site_disorder_assembly
_atom_site_disorder_group
Nd1 Nd 0.6667 0.3333 0.2500 0.0162(2) Uani 1 6 d S . .
Co1 Co 0.5000 0.0000 0.0000 0.0173(3) Uani 1 4 d S . .
O1 O 0.5826(2) 0.1960(2) 0.1415(2) 0.0297(7) Uani 1 1 d . . .
O2 O 0.4454(2) 0.0580(2) 0.0940(2) 0.0367(8) Uani 1 1 d . . .
O3 O 0.6445(3) 0.1333(3) 0.0000 0.0284(10) Uani 1 2 d S . .
H3A H 0.6555 0.1820 0.0333 0.034 Uiso 0.50 1 d PR . .
H3B H 0.6905 0.1374 -0.0333 0.034 Uiso 0.50 1 d PR . .
N1 N 0.4751(4) 0.23757(19) 0.2500 0.0210(11) Uani 1 2 d S . .
C1 C 0.4885(3) 0.1350(3) 0.1388(3) 0.0257(9) Uani 1 1 d . . .
C2 C 0.4246(3) 0.1596(3) 0.1966(3) 0.0272(9) Uani 1 1 d . . .
C3 C 0.3210(3) 0.1064(4) 0.1940(4) 0.0394(12) Uani 1 1 d . . .
H3 H 0.2871 0.0530 0.1556 0.047 Uiso 1 1 calc R . .
C4 C 0.2696(6) 0.1348(3) 0.2500 0.048(2) Uani 1 2 d S . .
H4 H 0.2000 0.1000 0.2500 0.058 Uiso 1 2 d SR . .
O4 O 0.780(2) 0.049(2) 0.0000 0.111(8) Uani 0.50 2 d SPU A 1
O4A O 0.817(3) 0.112(3) 0.0000 0.090(9) Uani 0.25 2 d SPU B 2
O4B O 0.764(4) 0.013(3) 0.0000 0.094(11) Uani 0.25 2 d SPU C 3
O5 O 0.0000 0.0000 0.172(6) 0.047(10) Uani 0.12 6 d SPU D 1
O5A O 0.0000 0.0000 0.2500 0.063(10) Uani 0.25 12 d SPU E 2
O5B O 0.866(5) 0.970(5) 0.0000 0.044(14) Uani 0.08 2 d SPU . .

loop_
_atom_site_aniso_label
_atom_site_aniso_U_11
_atom_site_aniso_U_22
_atom_site_aniso_U_33
_atom_site_aniso_U_23
_atom_site_aniso_U_13
_atom_site_aniso_U_12
Nd1 0.0174(3) 0.0174(3) 0.0140(3) 0.000 0.000 0.00868(14)
Co1 0.0218(6) 0.0148(6) 0.0140(5) 0.000 0.000 0.0082(5)
O1 0.0273(16) 0.0288(17) 0.0269(16) -0.0124(14) 0.0013(13) 0.0095(13)
O2 0.0315(17) 0.0320(19) 0.0366(17) -0.0179(15) 0.0020(15) 0.0084(15)
O3 0.026(2) 0.024(2) 0.030(2) 0.000 0.000 0.0085(18)
N1 0.020(2) 0.0226(19) 0.019(2) -0.0056(17) 0.000 0.0100(12)
C1 0.029(2) 0.025(2) 0.022(2) -0.0015(18) 0.0011(19) 0.0126(19)
C2 0.025(2) 0.025(2) 0.030(2) -0.0049(19) -0.0026(19) 0.0109(18)
C3 0.027(2) 0.034(3) 0.051(3) -0.019(2) -0.004(2) 0.010(2)
C4 0.019(3) 0.045(4) 0.073(6) -0.020(4) 0.000 0.0094(17)
O4 0.113(11) 0.111(12) 0.110(10) 0.000 0.000 0.057(9)
O4A 0.089(11) 0.087(12) 0.091(12) 0.000 0.000 0.042(8)
O4B 0.094(13) 0.094(14) 0.092(13) 0.000 0.000 0.044(9)
O5 0.046(10) 0.046(10) 0.050(14) 0.000 0.000 0.023(5)
O5A 0.061(10) 0.061(10) 0.067(14) 0.000 0.000 0.030(5)
O5B 0.046(17) 0.037(16) 0.049(17) 0.000 0.000 0.021(11)

loop_
_atom_type_symbol
_atom_type_description
_atom_type_scat_dispersion_real
_atom_type_scat_dispersion_imag
_atom_type_scat_source
C C 0.0033 0.0016 'International Tables Vol C Tables 4.2.6.8 and 6.1.1.4'
H H 0.0000 0.0000 'International Tables Vol C Tables 4.2.6.8 and 6.1.1.4'
N N 0.0061 0.0033 'International Tables Vol C Tables 4.2.6.8 and 6.1.1.4'
O O 0.0106 0.0060 'International Tables Vol C Tables 4.2.6.8 and 6.1.1.4'
Co Co 0.3494 0.9721 'International Tables Vol C Tables 4.2.6.8 and 6.1.1.4'
Nd Nd -0.1943 3.0179 'International Tables Vol C Tables 4.2.6.8 and 6.1.1.4'

loop_
_geom_angle_atom_site_label_1
_geom_angle_atom_site_label_2
_geom_angle_atom_site_label_3
_geom_angle
_geom_angle_site_symmetry_1
_geom_angle_site_symmetry_3
O1 Nd1 O1 80.34(12) . 3_665
O1 Nd1 O1 126.22(14) . 12
O1 Nd1 O1 84.77(16) 3_665 12
O1 Nd1 O1 146.72(15) . 10_665
O1 Nd1 O1 126.22(14) 3_665 10_665
O1 Nd1 O1 80.34(12) 12 10_665
O1 Nd1 O1 80.34(12) . 2_655
O1 Nd1 O1 80.34(12) 3_665 2_655
O1 Nd1 O1 146.72(15) 12 2_655
O1 Nd1 O1 84.77(16) 10_665 2_655
O1 Nd1 O1 84.77(16) . 11_655
O1 Nd1 O1 146.72(15) 3_665 11_655
O1 Nd1 O1 80.34(12) 12 11_655
O1 Nd1 O1 80.34(12) 10_665 11_655
O1 Nd1 O1 126.22(14) 2_655 11_655
O1 Nd1 N1 63.11(7) . .
O1 Nd1 N1 73.36(7) 3_665 .
O1 Nd1 N1 63.11(7) 12 .
O1 Nd1 N1 137.62(8) 10_665 .
O1 Nd1 N1 137.62(8) 2_655 .
O1 Nd1 N1 73.36(7) 11_655 .
O1 Nd1 N1 73.36(7) . 2_655
O1 Nd1 N1 137.62(8) 3_665 2_655
O1 Nd1 N1 137.62(8) 12 2_655
O1 Nd1 N1 73.36(7) 10_665 2_655
O1 Nd1 N1 63.11(7) 2_655 2_655
O1 Nd1 N1 63.11(7) 11_655 2_655
N1 Nd1 N1 120.0 . 2_655
O1 Nd1 N1 137.62(8) . 3_665
O1 Nd1 N1 63.11(7) 3_665 3_665
O1 Nd1 N1 73.36(7) 12 3_665
O1 Nd1 N1 63.11(7) 10_665 3_665
O1 Nd1 N1 73.36(7) 2_655 3_665
O1 Nd1 N1 137.62(8) 11_655 3_665
N1 Nd1 N1 120.0 . 3_665
N1 Nd1 N1 120.000(1) 2_655 3_665
O2 Co1 O2 180.00(13) . 13_655
O2 Co1 O2 87.3(2) . 16
O2 Co1 O2 92.7(2) 13_655 16
O2 Co1 O2 92.7(2) . 4_655
O2 Co1 O2 87.3(2) 13_655 4_655
O2 Co1 O2 180.0(2) 16 4_655
O2 Co1 O3 92.16(12) . .
O2 Co1 O3 87.84(12) 13_655 .
O2 Co1 O3 92.16(12) 16 .
O2 Co1 O3 87.84(12) 4_655 .
O2 Co1 O3 87.84(12) . 13_655
O2 Co1 O3 92.16(12) 13_655 13_655
O2 Co1 O3 87.84(12) 16 13_655
O2 Co1 O3 92.16(12) 4_655 13_655
O3 Co1 O3 180.0 . 13_655
C1 O1 Nd1 124.5(3) . .
C1 O2 Co1 130.9(3) . .
Co1 O3 H3A 120.0 . .
Co1 O3 H3B 120.0 . .
H3A O3 H3B 120.0 . .
C2 N1 C2 119.2(5) . 12
C2 N1 Nd1 120.4(3) . .
C2 N1 Nd1 120.4(3) 12 .
O2 C1 O1 126.4(4) . .
O2 C1 C2 117.4(4) . .
O1 C1 C2 116.2(4) . .
N1 C2 C3 122.2(4) . .
N1 C2 C1 115.1(4) . .
C3 C2 C1 122.7(4) . .
C4 C3 C2 118.1(5) . .
C4 C3 H3 121.0 . .
C2 C3 H3 121.0 . .
C3 C4 C3 120.2(7) 12 .
C3 C4 H4 119.9 12 .
C3 C4 H4 119.9 . .

loop_
_geom_bond_atom_site_label_1
_geom_bond_atom_site_label_2
_geom_bond_distance
_geom_bond_site_symmetry_2
Nd1 O1 2.484(3) .
Nd1 O1 2.484(3) 3_665
Nd1 O1 2.484(3) 12
Nd1 O1 2.484(3) 10_665
Nd1 O1 2.484(3) 2_655
Nd1 O1 2.484(3) 11_655
Nd1 N1 2.560(5) .
Nd1 N1 2.560(5) 2_655
Nd1 N1 2.560(5) 3_665
Co1 O2 2.080(3) .
Co1 O2 2.080(3) 13_655
Co1 O2 2.080(3) 16
Co1 O2 2.080(3) 4_655
Co1 O3 2.149(4) .
Co1 O3 2.149(4) 13_655
O1 C1 1.276(5) .
O2 C1 1.239(5) .
O3 H3A 0.8499 .
O3 H3B 0.8501 .
N1 C2 1.336(5) .
N1 C2 1.336(5) 12
C1 C2 1.507(6) .
C2 C3 1.385(6) .
C3 C4 1.379(6) .
C3 H3 0.9300 .
C4 C3 1.379(6) 12
C4 H4 0.9300 .

loop_
_geom_torsion_atom_site_label_1
_geom_torsion_atom_site_label_2
_geom_torsion_atom_site_label_3
_geom_torsion_atom_site_label_4
_geom_torsion
_geom_torsion_site_symmetry_1
_geom_torsion_site_symmetry_4
O1 Nd1 O1 C1 -83.5(4) 3_665 .
O1 Nd1 O1 C1 -7.3(3) 12 .
O1 Nd1 O1 C1 130.1(4) 10_665 .
O1 Nd1 O1 C1 -165.2(4) 2_655 .
O1 Nd1 O1 C1 66.6(3) 11_655 .
N1 Nd1 O1 C1 -7.3(3) . .
N1 Nd1 O1 C1 130.1(4) 2_655 .
N1 Nd1 O1 C1 -113.4(3) 3_665 .
O2 Co1 O2 C1 167(8) 13_655 .
O2 Co1 O2 C1 -100.6(4) 16 .
O2 Co1 O2 C1 79.4(4) 4_655 .
O3 Co1 O2 C1 -8.5(4) . .
O3 Co1 O2 C1 171.5(4) 13_655 .
O1 Nd1 N1 C2 3.3(2) . .
O1 Nd1 N1 C2 90.8(2) 3_665 .
O1 Nd1 N1 C2 -176.7(2) 12 .
O1 Nd1 N1 C2 -143.3(2) 10_665 .
O1 Nd1 N1 C2 36.7(2) 2_655 .
O1 Nd1 N1 C2 -89.2(2) 11_655 .
N1 Nd1 N1 C2 -45.1(2) 2_655 .
N1 Nd1 N1 C2 134.9(2) 3_665 .
O1 Nd1 N1 C2 -176.7(2) . 12
O1 Nd1 N1 C2 -89.2(2) 3_665 12
O1 Nd1 N1 C2 3.3(2) 12 12
O1 Nd1 N1 C2 36.7(2) 10_665 12
O1 Nd1 N1 C2 -143.3(2) 2_655 12
O1 Nd1 N1 C2 90.8(2) 11_655 12
N1 Nd1 N1 C2 134.9(2) 2_655 12
N1 Nd1 N1 C2 -45.1(2) 3_665 12
Co1 O2 C1 O1 -5.2(7) . .
Co1 O2 C1 C2 175.2(3) . .
Nd1 O1 C1 O2 -169.5(4) . .
Nd1 O1 C1 C2 10.1(6) . .
C2 N1 C2 C3 0.6(4) 12 .
Nd1 N1 C2 C3 -179.4(4) . .
C2 N1 C2 C1 179.8(4) 12 .
Nd1 N1 C2 C1 -0.2(4) . .
O2 C1 C2 N1 173.6(4) . .
O1 C1 C2 N1 -6.0(6) . .
O2 C1 C2 C3 -7.2(7) . .
O1 C1 C2 C3 173.2(5) . .
N1 C2 C3 C4 -1.1(8) . .
C1 C2 C3 C4 179.7(4) . .
C2 C3 C4 C3 0.5(4) . 12
